data_7011747
loop_
_publ_author_name
'Q. m. Cheng'
'O. Stark'
'K. Merz'
'M. Winter'
'R. A. Fischer'

_publ_section_title
;
 Lewis base properties of tris(trimethylstannyl)amine: unusually short
 M--N bonds of the adduct compounds [X3M&#x00B7;N(SnMe3)3] (X = Cl, Br;
 M = Al, Ga, In) and [Cl2(CH3)M&#x00B7;N(SnMe3)3] (M = Al, Ga)
;
_journal_issue 14
_journal_name_full 'J. Chem. Soc., Dalton Trans.'
_journal_page_first 2933
_journal_page_last 2936
_journal_paper_doi 10.1039/b203489c
_journal_year 2002
_chemical_formula_sum 'C10 H30 Al Cl2 N Sn3'
_chemical_formula_weight 618.30
_chemical_name_systematic
; 
? 
;
_space_group_IT_number 29
_symmetry_cell_setting orthorhombic
_symmetry_space_group_name_Hall 'P 2c -2ac'
_symmetry_space_group_name_H-M 'P c a 21'
_atom_sites_solution_hydrogens geom
_atom_sites_solution_primary direct
_atom_sites_solution_secondary difmap
_audit_creation_method SHELXL-97
_cell_angle_alpha 90.00
_cell_angle_beta 90.00
_cell_angle_gamma 90.00
_cell_formula_units_Z 4
_cell_length_a 12.7027(15)
_cell_length_b 13.0934(15)
_cell_length_c 12.7027(14)
_cell_measurement_reflns_used 60
_cell_measurement_temperature 203(2)
_cell_measurement_theta_max 15.0
_cell_measurement_theta_min 10.0
_cell_volume 2112.7(4)
_computing_cell_refinement SMART
_computing_data_collection SMART
_computing_data_reduction SAINT
_computing_molecular_graphics 'Bruker axs SHELXTL-PLUS'
_computing_publication_material SHELXL-97
_computing_structure_refinement 'SHELXL-97 (Sheldrick, 1997)'
_computing_structure_solution 'SHELXS-97 (Sheldrick, 1990)'
_diffrn_ambient_temperature 203(2)
_diffrn_measured_fraction_theta_full 0.952
_diffrn_measured_fraction_theta_max 0.952
_diffrn_measurement_device_type 'Bruker axs CCD1000'
_diffrn_measurement_method '\w scans'
_diffrn_radiation_monochromator graphite
_diffrn_radiation_source 'fine-focus sealed tube'
_diffrn_radiation_type MoK\a
_diffrn_radiation_wavelength 0.71073
_diffrn_reflns_av_R_equivalents 0.0309
_diffrn_reflns_av_sigmaI/netI 0.0235
_diffrn_reflns_limit_h_max 9
_diffrn_reflns_limit_h_min -15
_diffrn_reflns_limit_k_max 11
_diffrn_reflns_limit_k_min -15
_diffrn_reflns_limit_l_max 13
_diffrn_reflns_limit_l_min -13
_diffrn_reflns_number 4833
_diffrn_reflns_theta_full 25.07
_diffrn_reflns_theta_max 25.07
_diffrn_reflns_theta_min 2.23
_exptl_absorpt_coefficient_mu 3.800
_exptl_absorpt_correction_T_max 1.000
_exptl_absorpt_correction_T_min 0.552
_exptl_absorpt_correction_type empirical
_exptl_crystal_colour colourless
_exptl_crystal_density_diffrn 1.944
_exptl_crystal_density_method 'not measured'
_exptl_crystal_description prism
_exptl_crystal_F_000 1176
_exptl_crystal_size_max 0.2
_exptl_crystal_size_mid 0.2
_exptl_crystal_size_min 0.1
_refine_diff_density_max 2.183
_refine_diff_density_min -1.037
_refine_diff_density_rms 0.174
_refine_ls_abs_structure_details 'Flack H D (1983), Acta Cryst. A39, 876-881'
_refine_ls_abs_structure_Flack 0.02(6)
_refine_ls_extinction_method none
_refine_ls_goodness_of_fit_ref 1.041
_refine_ls_hydrogen_treatment mixed
_refine_ls_matrix_type full
_refine_ls_number_parameters 154
_refine_ls_number_reflns 2891
_refine_ls_number_restraints 1
_refine_ls_restrained_S_all 1.041
_refine_ls_R_factor_all 0.0395
_refine_ls_R_factor_gt 0.0384
_refine_ls_shift/su_max 0.001
_refine_ls_shift/su_mean 0.000
_refine_ls_structure_factor_coef Fsqd
_refine_ls_weighting_details 'w=1/[\s^2^(Fo^2^)+(0.0725P)^2^+9.4503P] where P=(Fo^2^+2Fc^2^)/3'
_refine_ls_weighting_scheme calc
_refine_ls_wR_factor_gt 0.1046
_refine_ls_wR_factor_ref 0.1054
_reflns_number_gt 2846
_reflns_number_total 2891
_reflns_threshold_expression >2sigma(I)
_cod_data_source_file b203489c.txt
_cod_data_source_block md499
_cod_depositor_comments
;
The following automatic conversions were performed:

'_refine_ls_weighting_scheme' value 'calc
w=1/[\s^2^(Fo^2^)+(0.0725P)^2^+9.4503P] where P=(Fo^2^+2Fc^2^)/3' was
changed to 'calc'. New tag '_refine_ls_weighting_details' was
created. The value of the new tag was set to
'w=1/[\s^2^(Fo^2^)+(0.0725P)^2^+9.4503P] where P=(Fo^2^+2Fc^2^)/3'.

Automatic conversion script
Id: cif_fix_values 3143 2015-03-26 13:38:13Z robertas 
;
_cod_original_sg_symbol_H-M Pca2(1)
_cod_database_code 7011747

loop_
_symmetry_equiv_pos_as_xyz
'x, y, z'
'-x, -y, z+1/2'
'x+1/2, -y, z'
'-x+1/2, y, z+1/2'

loop_
_atom_site_label
_atom_site_type_symbol
_atom_site_fract_x
_atom_site_fract_y
_atom_site_fract_z
_atom_site_U_iso_or_equiv
_atom_site_adp_type
_atom_site_occupancy
_atom_site_calc_flag
_atom_site_refinement_flags
_atom_site_disorder_assembly
_atom_site_disorder_group
Sn1 Sn 0.07309(4) 0.39571(4) 0.76515(6) 0.02983(18) Uani 1 d . . .
C4 C 0.2596(8) 0.1785(9) 0.7071(10) 0.047(3) Uani 1 d . . .
H4A H 0.3116 0.1254 0.7186 0.070 Uiso 1 calc R . .
H4B H 0.2811 0.2402 0.7436 0.070 Uiso 1 calc R . .
H4C H 0.2539 0.1924 0.6323 0.070 Uiso 1 calc R . .
Sn2 Sn 0.11172(5) 0.12959(5) 0.76561(6) 0.03365(19) Uani 1 d . . .
N1 N -0.0007(5) 0.2500(5) 0.7381(6) 0.0213(17) Uani 1 d . . .
Sn3 Sn -0.13082(4) 0.23117(5) 0.84661(7) 0.03331(19) Uani 1 d . . .
C1 C 0.1781(9) 0.3785(9) 0.8955(10) 0.046(3) Uani 1 d . . .
H1A H 0.2129 0.4431 0.9093 0.069 Uiso 1 calc R . .
H1B H 0.2304 0.3270 0.8789 0.069 Uiso 1 calc R . .
H1C H 0.1386 0.3577 0.9572 0.069 Uiso 1 calc R . .
C7 C -0.2651(8) 0.3102(8) 0.7887(10) 0.046(3) Uani 1 d . . .
H7A H -0.2491 0.3824 0.7830 0.069 Uiso 1 calc R . .
H7B H -0.3235 0.3006 0.8368 0.069 Uiso 1 calc R . .
H7C H -0.2837 0.2836 0.7199 0.069 Uiso 1 calc R . .
Al1 Al -0.0475(2) 0.2430(2) 0.5946(3) 0.0312(7) Uani 1 d . . .
C2 C 0.1602(9) 0.4355(9) 0.6268(10) 0.045(3) Uani 1 d . . .
H2A H 0.1944 0.5009 0.6373 0.068 Uiso 1 calc R . .
H2B H 0.1127 0.4399 0.5672 0.068 Uiso 1 calc R . .
H2C H 0.2130 0.3836 0.6132 0.068 Uiso 1 calc R . .
Cl2 Cl -0.1105(2) 0.3903(2) 0.5553(3) 0.0505(7) Uani 1 d . . .
C3 C -0.0437(9) 0.5077(8) 0.8026(9) 0.046(3) Uani 1 d . . .
H3A H -0.0099 0.5732 0.8146 0.069 Uiso 1 calc R . .
H3B H -0.0812 0.4871 0.8656 0.069 Uiso 1 calc R . .
H3C H -0.0929 0.5137 0.7446 0.069 Uiso 1 calc R . .
C8 C -0.1578(11) 0.0685(8) 0.8621(11) 0.055(3) Uani 1 d . . .
H8A H -0.2156 0.0567 0.9105 0.082 Uiso 1 calc R . .
H8B H -0.0947 0.0359 0.8890 0.082 Uiso 1 calc R . .
H8C H -0.1751 0.0399 0.7938 0.082 Uiso 1 calc R . .
Cl3 Cl -0.1787(2) 0.1372(2) 0.5885(3) 0.0495(7) Uani 1 d . . .
C9 C -0.0852(9) 0.2958(9) 0.9934(9) 0.042(3) Uani 1 d . . .
H9A H -0.0750 0.3687 0.9852 0.062 Uiso 1 calc R . .
H9B H -0.0200 0.2646 1.0168 0.062 Uiso 1 calc R . .
H9C H -0.1398 0.2834 1.0452 0.062 Uiso 1 calc R . .
C10 C 0.0636(7) 0.1961(8) 0.4923(8) 0.030(2) Uani 1 d . . .
H10A H 0.1228 0.2428 0.4944 0.045 Uiso 1 calc R . .
H10B H 0.0344 0.1948 0.4217 0.045 Uiso 1 calc R . .
H10C H 0.0871 0.1281 0.5114 0.045 Uiso 1 calc R . .
C5 C 0.1183(10) 0.1054(10) 0.9327(11) 0.052(3) Uani 1 d . . .
H5A H 0.1684 0.0516 0.9481 0.078 Uiso 1 calc R . .
H5B H 0.0492 0.0858 0.9581 0.078 Uiso 1 calc R . .
H5C H 0.1403 0.1680 0.9672 0.078 Uiso 1 calc R . .
C6 C 0.0595(9) -0.0077(8) 0.6898(11) 0.047(3) Uani 1 d . . .
H6A H 0.1103 -0.0617 0.7021 0.071 Uiso 1 calc R . .
H6B H 0.0529 0.0042 0.6147 0.071 Uiso 1 calc R . .
H6C H -0.0083 -0.0277 0.7183 0.071 Uiso 1 calc R . .

loop_
_atom_site_aniso_label
_atom_site_aniso_U_11
_atom_site_aniso_U_22
_atom_site_aniso_U_33
_atom_site_aniso_U_23
_atom_site_aniso_U_13
_atom_site_aniso_U_12
Sn1 0.0281(3) 0.0244(3) 0.0370(4) -0.0025(4) -0.0012(3) -0.0020(2)
C4 0.037(5) 0.049(6) 0.054(8) -0.001(6) 0.013(5) 0.006(5)
Sn2 0.0319(3) 0.0296(3) 0.0394(4) -0.0002(4) 0.0011(4) 0.0072(2)
N1 0.020(3) 0.015(3) 0.029(5) -0.007(3) -0.005(3) 0.000(2)
Sn3 0.0289(3) 0.0320(3) 0.0389(5) -0.0035(3) 0.0061(3) -0.0007(2)
C1 0.042(6) 0.040(6) 0.055(9) -0.018(5) -0.015(5) -0.005(4)
C7 0.029(4) 0.050(6) 0.058(9) -0.003(6) 0.006(4) 0.013(4)
Al1 0.0287(12) 0.0336(14) 0.031(2) -0.0041(13) -0.0028(12) 0.0023(11)
C2 0.047(6) 0.037(6) 0.051(8) 0.007(5) 0.012(5) -0.012(5)
Cl2 0.0535(16) 0.0492(17) 0.0486(19) 0.0052(13) -0.0082(13) 0.0134(13)
C3 0.059(7) 0.025(5) 0.053(8) -0.013(5) -0.009(5) 0.012(5)
C8 0.086(8) 0.030(5) 0.047(8) -0.010(6) 0.026(7) -0.020(5)
Cl3 0.0361(12) 0.0511(15) 0.061(2) -0.0193(14) -0.0075(12) -0.0089(10)
C9 0.050(6) 0.049(6) 0.026(7) -0.003(5) 0.003(5) 0.008(5)
C10 0.033(4) 0.043(5) 0.014(6) -0.004(4) 0.011(4) -0.007(4)
C5 0.062(8) 0.058(8) 0.035(8) 0.019(6) 0.008(6) 0.025(6)
C6 0.057(6) 0.027(5) 0.057(8) -0.025(6) -0.002(6) 0.010(4)

loop_
_atom_type_symbol
_atom_type_description
_atom_type_scat_dispersion_real
_atom_type_scat_dispersion_imag
_atom_type_scat_source
C C 0.0033 0.0016 'International Tables Vol C Tables 4.2.6.8 and 6.1.1.4'
H H 0.0000 0.0000 'International Tables Vol C Tables 4.2.6.8 and 6.1.1.4'
Al Al 0.0645 0.0514 'International Tables Vol C Tables 4.2.6.8 and 6.1.1.4'
Cl Cl 0.1484 0.1585 'International Tables Vol C Tables 4.2.6.8 and 6.1.1.4'
Sn Sn -0.6537 1.4246 'International Tables Vol C Tables 4.2.6.8 and 6.1.1.4'
N N 0.0061 0.0033 'International Tables Vol C Tables 4.2.6.8 and 6.1.1.4'

loop_
_geom_angle_atom_site_label_1
_geom_angle_atom_site_label_2
_geom_angle_atom_site_label_3
_geom_angle
_geom_angle_site_symmetry_1
_geom_angle_site_symmetry_3
_geom_angle_publ_flag
C1 Sn1 C3 109.4(4) . . ?
C1 Sn1 C2 109.8(5) . . ?
C3 Sn1 C2 112.0(5) . . ?
C1 Sn1 N1 107.6(4) . . ?
C3 Sn1 N1 109.9(4) . . ?
C2 Sn1 N1 108.0(4) . . ?
C4 Sn2 C6 111.7(5) . . ?
C4 Sn2 C5 110.9(5) . . ?
C6 Sn2 C5 109.4(5) . . ?
C4 Sn2 N1 108.0(4) . . ?
C6 Sn2 N1 109.6(3) . . ?
C5 Sn2 N1 107.1(4) . . ?
Al1 N1 Sn1 109.2(4) . . ?
Al1 N1 Sn2 108.9(3) . . ?
Sn1 N1 Sn2 109.5(3) . . ?
Al1 N1 Sn3 111.3(3) . . ?
Sn1 N1 Sn3 109.3(3) . . ?
Sn2 N1 Sn3 108.6(3) . . ?
C7 Sn3 C9 109.2(4) . . ?
C7 Sn3 N1 109.7(4) . . ?
C9 Sn3 N1 107.7(4) . . ?
C7 Sn3 C8 112.5(5) . . ?
C9 Sn3 C8 110.7(5) . . ?
N1 Sn3 C8 106.9(4) . . ?
N1 Al1 C10 114.3(4) . . ?
N1 Al1 Cl2 107.1(3) . . ?
C10 Al1 Cl2 112.6(4) . . ?
N1 Al1 Cl3 107.6(3) . . ?
C10 Al1 Cl3 108.7(3) . . ?
Cl2 Al1 Cl3 106.19(16) . . ?

loop_
_geom_bond_atom_site_label_1
_geom_bond_atom_site_label_2
_geom_bond_distance
_geom_bond_site_symmetry_2
_geom_bond_publ_flag
Sn1 C1 2.138(11) . ?
Sn1 C3 2.140(10) . ?
Sn1 C2 2.141(11) . ?
Sn1 N1 2.154(6) . ?
C4 Sn2 2.120(11) . ?
Sn2 C6 2.144(10) . ?
Sn2 C5 2.147(13) . ?
Sn2 N1 2.156(6) . ?
N1 Al1 1.919(8) . ?
N1 Sn3 2.166(7) . ?
Sn3 C7 2.126(10) . ?
Sn3 C9 2.128(12) . ?
Sn3 C8 2.166(10) . ?
Al1 C10 2.014(9) . ?
Al1 Cl2 2.148(4) . ?
Al1 Cl3 2.168(4) . ?
